data_4305652
loop_
_publ_author_name
'Na Xu'
'Wei Shi'
'Dai-Zheng Liao'
'Shi-Ping Yan'
'Peng Cheng'

_publ_contact_author_address
;Department of Chemistry
Nankai University
Tianjin 300071, P. R. China
;
_publ_contact_author_email liaodz@nankai.edu.cn
_publ_contact_author_fax +86-22-23502458
_publ_contact_author_name 'Dai-Zheng Liao'
_publ_contact_author_phone +86-22-23505063
_publ_section_title
;
Template Synthesis of Lanthanide (Pr, Nd, Gd) Coordination Polymers with
2-Hydroxynicotinic Acid Exhibiting Ferro-/Antiferromagnetic Interaction
;
_journal_name_full 'Inorganic Chemistry'
_journal_page_first 8748
_journal_page_last 8756
_journal_paper_doi 10.1021/ic800623v
_journal_volume 47
_journal_year 2008
_chemical_formula_moiety 'C12 H14 Cl Gd N2 O13'
_chemical_formula_sum 'C12 H14 Cl Gd N2 O13'
_chemical_formula_weight 586.95
_chemical_name_systematic
; 
 ? 
;
_space_group_IT_number 13
_symmetry_cell_setting monoclinic
_symmetry_space_group_name_Hall '-P 2yc'
_symmetry_space_group_name_H-M 'P 1 2/c 1'
_atom_sites_solution_hydrogens geom
_atom_sites_solution_primary direct
_atom_sites_solution_secondary difmap
_audit_creation_method SHELXL-97
_cell_angle_alpha 90.00
_cell_angle_beta 104.029(9)
_cell_angle_gamma 90.00
_cell_formula_units_Z 4
_cell_length_a 9.898(3)
_cell_length_b 6.528(2)
_cell_length_c 29.317(9)
_cell_measurement_reflns_used 5530
_cell_measurement_temperature 294(2)
_cell_measurement_theta_max 26.41
_cell_measurement_theta_min 2.86
_cell_volume 1837.8(10)
_computing_cell_refinement 'Bruker SMART'
_computing_data_collection 'Bruker SMART'
_computing_data_reduction 'Bruker SAINT'
_computing_molecular_graphics 'Bruker SHELXTL'
_computing_publication_material 'Bruker SHELXTL'
_computing_structure_refinement 'SHELXL-97 (Sheldrick, 1997)'
_computing_structure_solution 'SHELXS-97 (Sheldrick, 1990)'
_diffrn_ambient_temperature 294(2)
_diffrn_measured_fraction_theta_full 0.980
_diffrn_measured_fraction_theta_max 0.980
_diffrn_measurement_device_type 'CCD area detector'
_diffrn_measurement_method 'phi and omega scans'
_diffrn_radiation_monochromator graphite
_diffrn_radiation_source 'fine-focus sealed tube'
_diffrn_radiation_type MoK\a
_diffrn_radiation_wavelength 0.71073
_diffrn_reflns_av_R_equivalents 0.0619
_diffrn_reflns_av_sigmaI/netI 0.0599
_diffrn_reflns_limit_h_max 7
_diffrn_reflns_limit_h_min -11
_diffrn_reflns_limit_k_max 7
_diffrn_reflns_limit_k_min -6
_diffrn_reflns_limit_l_max 34
_diffrn_reflns_limit_l_min -34
_diffrn_reflns_number 8509
_diffrn_reflns_theta_full 25.02
_diffrn_reflns_theta_max 25.02
_diffrn_reflns_theta_min 1.43
_exptl_absorpt_coefficient_mu 3.828
_exptl_absorpt_correction_T_max 0.6163
_exptl_absorpt_correction_T_min 0.4360
_exptl_absorpt_correction_type multi-scan
_exptl_absorpt_process_details SADABS
_exptl_crystal_density_diffrn 2.121
_exptl_crystal_density_meas ?
_exptl_crystal_density_method 'not measured'
_exptl_crystal_F_000 1140
_exptl_crystal_size_max 0.26
_exptl_crystal_size_mid 0.20
_exptl_crystal_size_min 0.14
_refine_diff_density_max 4.867
_refine_diff_density_min -9.461
_refine_diff_density_rms 0.366
_refine_ls_extinction_coef 0.0050(7)
_refine_ls_extinction_expression Fc^*^=kFc[1+0.001xFc^2^\l^3^/sin(2\q)]^-1/4^
_refine_ls_extinction_method SHELXL
_refine_ls_goodness_of_fit_ref 1.124
_refine_ls_hydrogen_treatment constr
_refine_ls_matrix_type full
_refine_ls_number_parameters 264
_refine_ls_number_reflns 3185
_refine_ls_number_restraints 0
_refine_ls_restrained_S_all 1.124
_refine_ls_R_factor_all 0.0988
_refine_ls_R_factor_gt 0.0813
_refine_ls_shift/su_max 0.002
_refine_ls_shift/su_mean 0.000
_refine_ls_structure_factor_coef Fsqd
_refine_ls_weighting_details 'calc w=1/[\s^2^(Fo^2^)+(0.0000P)^2^+152.7614P] where P=(Fo^2^+2Fc^2^)/3'
_refine_ls_weighting_scheme calc
_refine_ls_wR_factor_gt 0.1984
_refine_ls_wR_factor_ref 0.2115
_reflns_number_gt 2318
_reflns_number_total 3185
_reflns_threshold_expression >2sigma(I)
_cod_data_source_file ic800623v_si_001_1.cif
_cod_data_source_block 6
_cod_depositor_comments
;
The following automatic conversions were performed:
'_symmetry_cell_setting' value 'Monoclinic' changed to 'monoclinic'
according to '/home/saulius/struct/CIF-dictionaries/cif_core.dic'
dictionary named 'cif_core.dic' version 2.4.1 from
2010-06-29.

'_exptl_absorpt_correction_type' value 'Multi-scan' changed
to 'multi-scan' according to
'/home/saulius/struct/CIF-dictionaries/cif_core.dic' dictionary named
'cif_core.dic' version 2.4.1 from 2010-06-29.

Automatic conversion script
Id: cif_fix_enum 1527 2010-12-29 10:47:43Z saulius 

The following automatic conversions were performed:

'_exptl_crystal_density_meas' value 'NONE' was changed to '?' - the
value is perceived as not measured.

Automatic conversion script
Id: cif_fix_values 3008 2015-01-20 13:52:24Z robertas 
;
_cod_database_code 4305652

loop_
_symmetry_equiv_pos_as_xyz
'x, y, z'
'-x, y, -z+1/2'
'-x, -y, -z'
'x, -y, z-1/2'

loop_
_atom_site_label
_atom_site_type_symbol
_atom_site_fract_x
_atom_site_fract_y
_atom_site_fract_z
_atom_site_U_iso_or_equiv
_atom_site_adp_type
_atom_site_occupancy
_atom_site_symmetry_multiplicity
_atom_site_calc_flag
_atom_site_refinement_flags
_atom_site_disorder_assembly
_atom_site_disorder_group
Gd1 Gd 1.0000 0.68194(18) 0.2500 0.0177(4) Uani 1 2 d S . .
Gd2 Gd 0.5000 1.17493(19) 0.2500 0.0183(4) Uani 1 2 d S . .
O2 O 0.8022(14) 0.786(2) 0.1937(5) 0.034(3) Uani 1 1 d . . .
O7 O 0.8775(12) 0.3724(19) 0.2103(4) 0.027(3) Uani 1 1 d . . .
H7A H 0.8549 0.3655 0.1804 0.032 Uiso 1 1 d R . .
H7B H 0.8583 0.2738 0.2266 0.032 Uiso 1 1 d R . .
O6 O 1.5090(13) 0.377(2) 0.1829(4) 0.030(3) Uani 1 1 d . . .
O5 O 1.2939(13) 0.373(2) 0.2291(4) 0.032(3) Uani 1 1 d . . .
O3 O 0.3944(13) 0.964(2) 0.1850(5) 0.034(3) Uani 1 1 d . . .
O8 O 1.0663(14) 0.987(2) 0.2102(5) 0.040(3) Uani 1 1 d . . .
H8A H 1.0475 0.9924 0.1803 0.048 Uiso 1 1 d R . .
H8B H 1.1080 1.0866 0.2264 0.048 Uiso 1 1 d R . .
O1 O 0.6746(13) 0.984(2) 0.2277(5) 0.038(3) Uani 1 1 d . . .
C6 C 0.4402(19) 0.929(3) 0.1487(6) 0.026(4) Uani 1 1 d . . .
C12 C 1.4085(19) 0.408(3) 0.1485(6) 0.025(4) Uani 1 1 d . . .
N1 N 0.3441(17) 0.924(2) 0.1064(6) 0.034(4) Uani 1 1 d . . .
H1 H 0.2576 0.9396 0.1061 0.040 Uiso 1 1 calc R . .
C1 C 0.6919(18) 0.888(3) 0.1931(7) 0.028(4) Uani 1 1 d . . .
N2 N 1.4324(18) 0.397(3) 0.1038(5) 0.036(4) Uani 1 1 d . . .
H2 H 1.5166 0.3767 0.1018 0.043 Uiso 1 1 calc R . .
O4 O 1.1203(13) 0.575(2) 0.1951(4) 0.033(3) Uani 1 1 d . . .
C3 C 0.616(2) 0.861(3) 0.1064(7) 0.032(4) Uani 1 1 d . . .
H3 H 0.7085 0.8370 0.1059 0.039 Uiso 1 1 calc R . .
C8 C 1.2657(19) 0.450(3) 0.1484(7) 0.027(4) Uani 1 1 d . . .
C2 C 0.5824(18) 0.889(3) 0.1486(6) 0.026(4) Uani 1 1 d . . .
C7 C 1.2252(17) 0.465(3) 0.1943(6) 0.026(4) Uani 1 1 d . . .
C11 C 1.334(2) 0.417(3) 0.0633(7) 0.035(5) Uani 1 1 d . . .
H11 H 1.3590 0.4112 0.0347 0.043 Uiso 1 1 calc R . .
C9 C 1.167(2) 0.468(3) 0.1081(7) 0.037(5) Uani 1 1 d . . .
H9 H 1.0757 0.4966 0.1092 0.045 Uiso 1 1 calc R . .
C4 C 0.513(2) 0.867(3) 0.0634(7) 0.040(5) Uani 1 1 d . . .
H4 H 0.5375 0.8515 0.0349 0.049 Uiso 1 1 calc R . .
C10 C 1.200(2) 0.444(4) 0.0636(7) 0.044(5) Uani 1 1 d . . .
H10 H 1.1305 0.4463 0.0358 0.053 Uiso 1 1 calc R . .
C5 C 0.379(2) 0.896(3) 0.0649(7) 0.040(5) Uani 1 1 d . . .
H5 H 0.3103 0.8960 0.0370 0.048 Uiso 1 1 calc R . .
Cl1 Cl 0.7656(6) 0.3603(10) 0.06430(19) 0.0462(14) Uani 1 1 d . . .
O12 O 0.6248(17) 0.360(3) 0.0376(7) 0.067(5) Uani 1 1 d . . .
O9 O 0.762(3) 0.339(4) 0.1122(6) 0.101(8) Uani 1 1 d . . .
O10 O 0.831(2) 0.548(4) 0.0572(8) 0.084(7) Uani 1 1 d . . .
O11 O 0.835(2) 0.199(4) 0.0497(8) 0.096(8) Uani 1 1 d . . .
O13 O 0.0614(19) 0.946(3) 0.1083(7) 0.073(6) Uani 1 1 d . . .

loop_
_atom_site_aniso_label
_atom_site_aniso_U_11
_atom_site_aniso_U_22
_atom_site_aniso_U_33
_atom_site_aniso_U_23
_atom_site_aniso_U_13
_atom_site_aniso_U_12
Gd1 0.0135(6) 0.0163(6) 0.0249(7) 0.000 0.0079(5) 0.000
Gd2 0.0120(6) 0.0230(7) 0.0211(7) 0.000 0.0061(4) 0.000
O2 0.035(7) 0.028(7) 0.037(7) -0.007(6) 0.006(6) 0.003(6)
O7 0.033(7) 0.020(7) 0.029(7) -0.003(5) 0.010(5) -0.008(5)
O6 0.033(7) 0.027(7) 0.031(7) 0.007(6) 0.010(6) -0.003(6)
O5 0.032(7) 0.037(8) 0.030(7) 0.002(6) 0.013(6) 0.014(6)
O3 0.024(7) 0.036(8) 0.042(8) -0.008(6) 0.008(6) 0.003(6)
O8 0.040(8) 0.026(7) 0.049(9) 0.011(7) 0.004(7) -0.016(6)
O1 0.026(7) 0.044(9) 0.044(8) -0.016(7) 0.012(6) -0.002(6)
C6 0.029(10) 0.021(9) 0.030(10) 0.004(8) 0.007(8) -0.004(8)
C12 0.030(10) 0.023(9) 0.029(10) 0.002(8) 0.019(8) -0.007(8)
N1 0.029(8) 0.028(9) 0.042(10) 0.001(8) 0.005(7) 0.003(7)
C1 0.019(9) 0.026(10) 0.044(11) -0.001(9) 0.016(8) 0.010(8)
N2 0.042(10) 0.036(10) 0.033(9) 0.002(8) 0.017(8) 0.002(8)
O4 0.034(7) 0.034(8) 0.037(7) 0.004(6) 0.016(6) 0.014(6)
C3 0.037(11) 0.021(10) 0.038(11) -0.005(8) 0.010(9) 0.004(8)
C8 0.030(10) 0.018(9) 0.038(11) -0.003(8) 0.016(8) 0.007(8)
C2 0.027(9) 0.016(8) 0.037(10) 0.001(8) 0.012(8) 0.000(7)
C7 0.017(8) 0.031(10) 0.036(10) 0.004(9) 0.014(8) 0.003(8)
C11 0.049(13) 0.036(12) 0.027(10) -0.001(9) 0.019(9) -0.003(10)
C9 0.035(11) 0.038(12) 0.042(12) 0.007(10) 0.014(9) -0.003(9)
C4 0.069(15) 0.028(11) 0.026(10) -0.003(9) 0.015(10) 0.001(10)
C10 0.053(14) 0.045(13) 0.034(11) 0.005(10) 0.007(10) -0.006(11)
C5 0.038(12) 0.045(13) 0.029(11) -0.004(10) -0.005(9) 0.003(10)
Cl1 0.043(3) 0.057(4) 0.039(3) -0.002(3) 0.010(2) 0.003(3)
O12 0.042(9) 0.080(14) 0.078(12) -0.007(11) 0.014(9) -0.004(10)
O9 0.15(2) 0.12(2) 0.032(10) -0.001(12) 0.008(11) -0.023(18)
O10 0.056(12) 0.089(17) 0.111(17) 0.014(13) 0.028(11) -0.022(12)
O11 0.077(14) 0.106(19) 0.092(16) -0.014(14) -0.004(12) 0.045(14)
O13 0.058(11) 0.077(14) 0.085(13) 0.016(11) 0.020(10) 0.013(10)

loop_
_atom_type_symbol
_atom_type_description
_atom_type_scat_dispersion_real
_atom_type_scat_dispersion_imag
_atom_type_scat_source
C C 0.0033 0.0016 'International Tables Vol C Tables 4.2.6.8 and 6.1.1.4'
H H 0.0000 0.0000 'International Tables Vol C Tables 4.2.6.8 and 6.1.1.4'
Gd Gd -0.1653 3.9035 'International Tables Vol C Tables 4.2.6.8 and 6.1.1.4'
Mn Mn 0.3368 0.7283 'International Tables Vol C Tables 4.2.6.8 and 6.1.1.4'
N N 0.0061 0.0033 'International Tables Vol C Tables 4.2.6.8 and 6.1.1.4'
O O 0.0106 0.0060 'International Tables Vol C Tables 4.2.6.8 and 6.1.1.4'
Cl Cl 0.1484 0.1585 'International Tables Vol C Tables 4.2.6.8 and 6.1.1.4'

loop_
_geom_angle_atom_site_label_1
_geom_angle_atom_site_label_2
_geom_angle_atom_site_label_3
_geom_angle
_geom_angle_site_symmetry_1
_geom_angle_site_symmetry_3
_geom_angle_publ_flag
O4 Gd1 O4 145.1(7) 2_755 . ?
O4 Gd1 O2 94.6(4) 2_755 2_755 ?
O4 Gd1 O2 95.4(5) . 2_755 ?
O4 Gd1 O2 95.4(5) 2_755 . ?
O4 Gd1 O2 94.6(4) . . ?
O2 Gd1 O2 146.2(7) 2_755 . ?
O4 Gd1 O8 71.2(5) 2_755 2_755 ?
O4 Gd1 O8 143.6(5) . 2_755 ?
O2 Gd1 O8 72.9(5) 2_755 2_755 ?
O2 Gd1 O8 80.1(4) . 2_755 ?
O4 Gd1 O8 143.6(5) 2_755 . ?
O4 Gd1 O8 71.2(5) . . ?
O2 Gd1 O8 80.1(5) 2_755 . ?
O2 Gd1 O8 72.9(5) . . ?
O8 Gd1 O8 72.9(7) 2_755 . ?
O4 Gd1 O7 78.9(4) 2_755 . ?
O4 Gd1 O7 72.9(4) . . ?
O2 Gd1 O7 142.6(4) 2_755 . ?
O2 Gd1 O7 71.1(4) . . ?
O8 Gd1 O7 135.8(4) 2_755 . ?
O8 Gd1 O7 125.8(4) . . ?
O4 Gd1 O7 72.9(4) 2_755 2_755 ?
O4 Gd1 O7 78.9(4) . 2_755 ?
O2 Gd1 O7 71.1(4) 2_755 2_755 ?
O2 Gd1 O7 142.6(4) . 2_755 ?
O8 Gd1 O7 125.8(4) 2_755 2_755 ?
O8 Gd1 O7 135.8(4) . 2_755 ?
O7 Gd1 O7 71.9(6) . 2_755 ?
O1 Gd2 O1 115.9(7) 2_655 . ?
O1 Gd2 O5 149.8(4) 2_655 2_765 ?
O1 Gd2 O5 73.5(5) . 2_765 ?
O1 Gd2 O5 73.5(5) 2_655 1_465 ?
O1 Gd2 O5 149.8(4) . 1_465 ?
O5 Gd2 O5 113.8(7) 2_765 1_465 ?
O1 Gd2 O3 72.9(5) 2_655 . ?
O1 Gd2 O3 71.3(4) . . ?
O5 Gd2 O3 135.1(4) 2_765 . ?
O5 Gd2 O3 85.7(4) 1_465 . ?
O1 Gd2 O3 71.3(4) 2_655 2_655 ?
O1 Gd2 O3 72.9(5) . 2_655 ?
O5 Gd2 O3 85.7(4) 2_765 2_655 ?
O5 Gd2 O3 135.1(4) 1_465 2_655 ?
O3 Gd2 O3 109.3(7) . 2_655 ?
O1 Gd2 O6 83.6(5) 2_655 2_765 ?
O1 Gd2 O6 134.4(4) . 2_765 ?
O5 Gd2 O6 71.7(4) 2_765 2_765 ?
O5 Gd2 O6 73.1(4) 1_465 2_765 ?
O3 Gd2 O6 152.0(4) . 2_765 ?
O3 Gd2 O6 75.9(5) 2_655 2_765 ?
O1 Gd2 O6 134.4(4) 2_655 1_465 ?
O1 Gd2 O6 83.6(5) . 1_465 ?
O5 Gd2 O6 73.1(4) 2_765 1_465 ?
O5 Gd2 O6 71.7(4) 1_465 1_465 ?
O3 Gd2 O6 75.9(5) . 1_465 ?
O3 Gd2 O6 152.0(4) 2_655 1_465 ?
O6 Gd2 O6 112.9(6) 2_765 1_465 ?
C1 O2 Gd1 136.8(12) . . ?
Gd1 O7 H7A 120.0 . . ?
Gd1 O7 H7B 120.0 . . ?
H7A O7 H7B 120.0 . . ?
C12 O6 Gd2 124.9(11) . 1_645 ?
C7 O5 Gd2 138.3(11) . 1_645 ?
C6 O3 Gd2 126.7(11) . . ?
Gd1 O8 H8A 120.1 . . ?
Gd1 O8 H8B 119.9 . . ?
H8A O8 H8B 120.0 . . ?
C1 O1 Gd2 138.9(12) . . ?
O3 C6 N1 116.8(16) . . ?
O3 C6 C2 125.8(16) . . ?
N1 C6 C2 117.4(16) . . ?
O6 C12 N2 118.0(16) . . ?
O6 C12 C8 128.4(16) . . ?
N2 C12 C8 113.6(17) . . ?
C5 N1 C6 122.9(17) . . ?
C5 N1 H1 118.6 . . ?
C6 N1 H1 118.6 . . ?
O1 C1 O2 122.8(18) . . ?
O1 C1 C2 120.1(15) . . ?
O2 C1 C2 117.1(16) . . ?
C11 N2 C12 125.1(17) . . ?
C11 N2 H2 117.5 . . ?
C12 N2 H2 117.5 . . ?
C7 O4 Gd1 137.8(12) . . ?
C2 C3 C4 121.3(18) . . ?
C2 C3 H3 119.4 . . ?
C4 C3 H3 119.4 . . ?
C9 C8 C12 121.6(17) . . ?
C9 C8 C7 119.3(16) . . ?
C12 C8 C7 119.1(16) . . ?
C3 C2 C6 118.8(17) . . ?
C3 C2 C1 120.6(16) . . ?
C6 C2 C1 120.5(15) . . ?
O5 C7 O4 123.4(16) . . ?
O5 C7 C8 119.8(15) . . ?
O4 C7 C8 116.8(16) . . ?
C10 C11 N2 120.7(18) . . ?
C10 C11 H11 119.6 . . ?
N2 C11 H11 119.6 . . ?
C8 C9 C10 121.0(19) . . ?
C8 C9 H9 119.5 . . ?
C10 C9 H9 119.5 . . ?
C5 C4 C3 118.5(18) . . ?
C5 C4 H4 120.8 . . ?
C3 C4 H4 120.8 . . ?
C11 C10 C9 118(2) . . ?
C11 C10 H10 121.1 . . ?
C9 C10 H10 121.1 . . ?
C4 C5 N1 121.0(18) . . ?
C4 C5 H5 119.5 . . ?
N1 C5 H5 119.5 . . ?
O11 Cl1 O9 111.4(16) . . ?
O11 Cl1 O10 109.1(15) . . ?
O9 Cl1 O10 110.7(15) . . ?
O11 Cl1 O12 109.1(13) . . ?
O9 Cl1 O12 106.7(13) . . ?
O10 Cl1 O12 109.9(13) . . ?

loop_
_geom_bond_atom_site_label_1
_geom_bond_atom_site_label_2
_geom_bond_distance
_geom_bond_site_symmetry_2
_geom_bond_publ_flag
Gd1 O4 2.329(12) 2_755 ?
Gd1 O4 2.329(12) . ?
Gd1 O2 2.335(13) 2_755 ?
Gd1 O2 2.335(13) . ?
Gd1 O8 2.477(13) 2_755 ?
Gd1 O8 2.477(13) . ?
Gd1 O7 2.495(12) . ?
Gd1 O7 2.495(12) 2_755 ?
Gd2 O1 2.348(13) 2_655 ?
Gd2 O1 2.348(13) . ?
Gd2 O5 2.367(12) 2_765 ?
Gd2 O5 2.367(12) 1_465 ?
Gd2 O3 2.378(13) . ?
Gd2 O3 2.378(13) 2_655 ?
Gd2 O6 2.389(12) 2_765 ?
Gd2 O6 2.389(12) 1_465 ?
O2 C1 1.28(2) . ?
O7 H7A 0.8500 . ?
O7 H7B 0.8499 . ?
O6 C12 1.25(2) . ?
O6 Gd2 2.389(12) 1_645 ?
O5 C7 1.23(2) . ?
O5 Gd2 2.367(12) 1_645 ?
O3 C6 1.27(2) . ?
O8 H8A 0.8498 . ?
O8 H8B 0.8501 . ?
O1 C1 1.24(2) . ?
C6 N1 1.37(2) . ?
C6 C2 1.43(2) . ?
C12 N2 1.39(2) . ?
C12 C8 1.44(2) . ?
N1 C5 1.36(3) . ?
N1 H1 0.8600 . ?
C1 C2 1.48(3) . ?
N2 C11 1.35(3) . ?
N2 H2 0.8600 . ?
O4 C7 1.27(2) . ?
C3 C2 1.37(3) . ?
C3 C4 1.41(3) . ?
C3 H3 0.9300 . ?
C8 C9 1.34(3) . ?
C8 C7 1.50(2) . ?
C11 C10 1.34(3) . ?
C11 H11 0.9300 . ?
C9 C10 1.43(3) . ?
C9 H9 0.9300 . ?
C4 C5 1.35(3) . ?
C4 H4 0.9300 . ?
C10 H10 0.9300 . ?
C5 H5 0.9300 . ?
Cl1 O11 1.38(2) . ?
Cl1 O9 1.422(19) . ?
Cl1 O10 1.42(2) . ?
Cl1 O12 1.424(17) . ?

loop_
_geom_torsion_atom_site_label_1
_geom_torsion_atom_site_label_2
_geom_torsion_atom_site_label_3
_geom_torsion_atom_site_label_4
_geom_torsion
_geom_torsion_site_symmetry_1
_geom_torsion_site_symmetry_2
_geom_torsion_site_symmetry_3
_geom_torsion_site_symmetry_4
_geom_torsion_publ_flag
O4 Gd1 O2 C1 45.0(19) 2_755 . . . ?
O4 Gd1 O2 C1 -168.5(18) . . . . ?
O2 Gd1 O2 C1 -61.7(18) 2_755 . . . ?
O8 Gd1 O2 C1 -24.8(18) 2_755 . . . ?
O8 Gd1 O2 C1 -99.8(19) . . . . ?
O7 Gd1 O2 C1 121.3(19) . . . . ?
O7 Gd1 O2 C1 113.8(18) 2_755 . . . ?
O1 Gd2 O3 C6 -167.0(16) 2_655 . . . ?
O1 Gd2 O3 C6 -41.1(14) . . . . ?
O5 Gd2 O3 C6 -0.8(18) 2_765 . . . ?
O5 Gd2 O3 C6 118.9(15) 1_465 . . . ?
O3 Gd2 O3 C6 -104.6(15) 2_655 . . . ?
O6 Gd2 O3 C6 159.2(13) 2_765 . . . ?
O6 Gd2 O3 C6 46.7(15) 1_465 . . . ?
O1 Gd2 O1 C1 79(2) 2_655 . . . ?
O5 Gd2 O1 C1 -132(2) 2_765 . . . ?
O5 Gd2 O1 C1 -23(3) 1_465 . . . ?
O3 Gd2 O1 C1 20(2) . . . . ?
O3 Gd2 O1 C1 138(2) 2_655 . . . ?
O6 Gd2 O1 C1 -173.4(18) 2_765 . . . ?
O6 Gd2 O1 C1 -57(2) 1_465 . . . ?
Gd2 O3 C6 N1 -139.5(13) . . . . ?
Gd2 O3 C6 C2 42(3) . . . . ?
Gd2 O6 C12 N2 -137.0(13) 1_645 . . . ?
Gd2 O6 C12 C8 42(3) 1_645 . . . ?
O3 C6 N1 C5 177.4(18) . . . . ?
C2 C6 N1 C5 -4(3) . . . . ?
Gd2 O1 C1 O2 -175.3(13) . . . . ?
Gd2 O1 C1 C2 5(3) . . . . ?
Gd1 O2 C1 O1 9(3) . . . . ?
Gd1 O2 C1 C2 -171.1(12) . . . . ?
O6 C12 N2 C11 176.6(18) . . . . ?
C8 C12 N2 C11 -2(3) . . . . ?
O4 Gd1 O4 C7 -57.3(18) 2_755 . . . ?
O2 Gd1 O4 C7 48.7(19) 2_755 . . . ?
O2 Gd1 O4 C7 -163.6(19) . . . . ?
O8 Gd1 O4 C7 117.0(18) 2_755 . . . ?
O8 Gd1 O4 C7 126(2) . . . . ?
O7 Gd1 O4 C7 -95.0(19) . . . . ?
O7 Gd1 O4 C7 -20.8(18) 2_755 . . . ?
O6 C12 C8 C9 -176.1(19) . . . . ?
N2 C12 C8 C9 3(3) . . . . ?
O6 C12 C8 C7 1(3) . . . . ?
N2 C12 C8 C7 179.7(16) . . . . ?
C4 C3 C2 C6 -1(3) . . . . ?
C4 C3 C2 C1 -178.3(18) . . . . ?
O3 C6 C2 C3 -177.8(18) . . . . ?
N1 C6 C2 C3 4(3) . . . . ?
O3 C6 C2 C1 0(3) . . . . ?
N1 C6 C2 C1 -178.9(16) . . . . ?
O1 C1 C2 C3 153.3(19) . . . . ?
O2 C1 C2 C3 -26(3) . . . . ?
O1 C1 C2 C6 -24(3) . . . . ?
O2 C1 C2 C6 156.1(17) . . . . ?
Gd2 O5 C7 O4 -174.1(13) 1_645 . . . ?
Gd2 O5 C7 C8 5(3) 1_645 . . . ?
Gd1 O4 C7 O5 2(3) . . . . ?
Gd1 O4 C7 C8 -177.5(12) . . . . ?
C9 C8 C7 O5 151.2(19) . . . . ?
C12 C8 C7 O5 -26(3) . . . . ?
C9 C8 C7 O4 -29(3) . . . . ?
C12 C8 C7 O4 153.3(17) . . . . ?
C12 N2 C11 C10 -2(3) . . . . ?
C12 C8 C9 C10 1(3) . . . . ?
C7 C8 C9 C10 -176.5(19) . . . . ?
C2 C3 C4 C5 -2(3) . . . . ?
N2 C11 C10 C9 5(3) . . . . ?
C8 C9 C10 C11 -5(3) . . . . ?
C3 C4 C5 N1 2(3) . . . . ?
C6 N1 C5 C4 1(3) . . . . ?
